data_7058092
loop_
_publ_author_name
'Jia, Junhui'
'Zhao, Haixia'

_publ_section_title
;
 Remarkable isomeric effects on the mechanofluorochromism of
 tetraphenylethylene-based D--\p--A derivatives
;
_journal_issue 5
_journal_name_full 'New Journal of Chemistry'
_journal_page_first 2231
_journal_paper_doi 10.1039/C8NJ05933K
_journal_volume 43
_journal_year 2019
_chemical_formula_sum 'C33 H24 O'
_chemical_formula_weight 436.52
_space_group_crystal_system monoclinic
_space_group_IT_number 14
_space_group_name_Hall '-P 2ybc'
_space_group_name_H-M_alt 'P 1 21/c 1'
_symmetry_space_group_name_Hall '-P 2ybc'
_symmetry_space_group_name_H-M 'P 1 21/c 1'
_atom_sites_solution_hydrogens geom
_audit_creation_method SHELXL-2014/7
_audit_update_record
;
2018-07-05 deposited with the CCDC.
2019-01-03 downloaded from the CCDC.
;
_cell_angle_alpha 90
_cell_angle_beta 94.265(2)
_cell_angle_gamma 90
_cell_formula_units_Z 4
_cell_length_a 8.9492(6)
_cell_length_b 15.0001(8)
_cell_length_c 18.6066(10)
_cell_measurement_reflns_used 9961
_cell_measurement_temperature 273(2)
_cell_measurement_theta_max 28.0682
_cell_measurement_theta_min 2.2821
_cell_volume 2490.8(3)
_computing_cell_refinement 'CrysAlis PRO (Agilent, 2011)'
_computing_data_collection 'CrysAlis PRO (Agilent, 2011)'
_computing_data_reduction 'CrysAlis PRO (Agilent, 2011)'
_computing_molecular_graphics 'Bruker SHELXTL'
_computing_publication_material 'Bruker SHELXTL'
_computing_structure_refinement 'SHELXL-2014/7 (Sheldrick, 2014)'
_computing_structure_solution 'SHELXL-2014/7 (Sheldrick, 2014)'
_diffrn_ambient_temperature 273(2)
_diffrn_measured_fraction_theta_full 0.995
_diffrn_measured_fraction_theta_max 0.996
_diffrn_measurement_device_type 'Xcalibur, Eos'
_diffrn_measurement_method 'phi and omega scans'
_diffrn_radiation_type MoK\a
_diffrn_radiation_wavelength 0.71073
_diffrn_reflns_av_R_equivalents 0.0341
_diffrn_reflns_av_unetI/netI 0.0271
_diffrn_reflns_Laue_measured_fraction_full 0.995
_diffrn_reflns_Laue_measured_fraction_max 0.996
_diffrn_reflns_limit_h_max 11
_diffrn_reflns_limit_h_min -11
_diffrn_reflns_limit_k_max 14
_diffrn_reflns_limit_k_min -20
_diffrn_reflns_limit_l_max 24
_diffrn_reflns_limit_l_min -24
_diffrn_reflns_number 36243
_diffrn_reflns_point_group_measured_fraction_full 0.995
_diffrn_reflns_point_group_measured_fraction_max 0.996
_diffrn_reflns_theta_full 25.242
_diffrn_reflns_theta_max 28.340
_diffrn_reflns_theta_min 2.581
_diffrn_source 'Enhance (Mo) X-ray Source'
_exptl_absorpt_coefficient_mu 0.069
_exptl_crystal_density_diffrn 1.164
_exptl_crystal_description block
_exptl_crystal_F_000 920
_exptl_crystal_preparation Luminescent
_exptl_crystal_recrystallization_method 'Vapour deposition'
_refine_diff_density_max 0.653
_refine_diff_density_min -0.263
_refine_diff_density_rms 0.051
_refine_ls_extinction_method none
_refine_ls_goodness_of_fit_ref 1.029
_refine_ls_hydrogen_treatment constr
_refine_ls_matrix_type full
_refine_ls_number_parameters 307
_refine_ls_number_reflns 6185
_refine_ls_number_restraints 0
_refine_ls_restrained_S_all 1.029
_refine_ls_R_factor_all 0.0852
_refine_ls_R_factor_gt 0.0605
_refine_ls_shift/su_max 0.001
_refine_ls_shift/su_mean 0.000
_refine_ls_structure_factor_coef Fsqd
_refine_ls_weighting_details 'w=1/[\s^2^(Fo^2^)+(0.0969P)^2^+0.5148P] where P=(Fo^2^+2Fc^2^)/3'
_refine_ls_weighting_scheme calc
_refine_ls_wR_factor_gt 0.1663
_refine_ls_wR_factor_ref 0.1841
_reflns_Friedel_coverage 0.000
_reflns_number_gt 4452
_reflns_number_total 6185
_reflns_threshold_expression 'I > 2\s(I)'
_cod_data_source_file c8nj05933k2.cif
_cod_data_source_block c
_cod_depositor_comments 'Adding full bibliography for 7058092.cif.'
_cod_database_code 7058092
_shelx_shelxl_version_number 2014/7
_shelx_space_group_comment
;
The symmetry employed for this shelxl refinement is uniquely defined
by the following loop, which should always be used as a source of
symmetry information in preference to the above space-group names.
They are only intended as comments.
;

loop_
_space_group_symop_operation_xyz
'x, y, z'
'-x, y+1/2, -z+1/2'
'-x, -y, -z'
'x, -y-1/2, z-1/2'

loop_
_atom_site_label
_atom_site_type_symbol
_atom_site_fract_x
_atom_site_fract_y
_atom_site_fract_z
_atom_site_U_iso_or_equiv
_atom_site_adp_type
_atom_site_occupancy
_atom_site_site_symmetry_order
_atom_site_calc_flag
_atom_site_refinement_flags_posn
_atom_site_refinement_flags_adp
C1 C 0.24252(17) 0.76092(9) 0.26560(8) 0.0417(3) Uani 1 1 d . .
C2 C 0.26440(16) 0.88550(9) 0.35300(8) 0.0405(3) Uani 1 1 d . .
C3 C 0.24668(17) 0.85795(9) 0.28381(8) 0.0406(3) Uani 1 1 d . .
C4 C 0.23447(18) 0.92000(10) 0.22106(8) 0.0434(3) Uani 1 1 d . .
C5 C 0.29473(18) 0.82168(9) 0.41386(8) 0.0425(3) Uani 1 1 d . .
C6 C 0.25013(18) 0.57740(10) 0.23713(9) 0.0470(4) Uani 1 1 d . .
C7 C 0.14502(18) 0.70282(10) 0.29678(8) 0.0463(4) Uani 1 1 d . .
H7A H 0.0766 0.7251 0.3275 0.056 Uiso 1 1 calc R U
C8 C 0.25566(17) 0.98096(9) 0.37459(8) 0.0424(3) Uani 1 1 d . .
C9 C 0.33963(19) 0.72635(11) 0.21807(8) 0.0487(4) Uani 1 1 d . .
H9A H 0.4028 0.7645 0.1952 0.058 Uiso 1 1 calc R U
C10 C 0.14850(18) 0.61240(11) 0.28281(9) 0.0486(4) Uani 1 1 d . .
H10A H 0.0823 0.5745 0.3041 0.058 Uiso 1 1 calc R U
C11 C 0.25412(19) 0.47948(11) 0.22224(11) 0.0563(4) Uani 1 1 d . .
C12 C 0.41143(19) 0.76055(10) 0.41461(8) 0.0485(4) Uani 1 1 d . .
H12A H 0.4739 0.7600 0.3768 0.058 Uiso 1 1 calc R U
C13 C 0.3439(2) 0.63577(11) 0.20416(9) 0.0521(4) Uani 1 1 d . .
H13A H 0.4103 0.6138 0.1723 0.063 Uiso 1 1 calc R U
C14 C 0.3700(2) 1.01871(11) 0.41922(9) 0.0553(4) Uani 1 1 d . .
H14A H 0.4519 0.9841 0.4354 0.066 Uiso 1 1 calc R U
C15 C 0.3371(2) 0.98803(12) 0.21426(10) 0.0569(4) Uani 1 1 d . .
H15A H 0.4140 0.9962 0.2501 0.068 Uiso 1 1 calc R U
C16 C 0.4362(2) 0.70035(11) 0.47082(9) 0.0581(4) Uani 1 1 d . .
H16A H 0.5151 0.6600 0.4706 0.070 Uiso 1 1 calc R U
C17 C 0.2062(2) 0.82227(12) 0.47199(9) 0.0583(4) Uani 1 1 d . .
H17A H 0.1298 0.8641 0.4739 0.070 Uiso 1 1 calc R U
C18 C 0.3450(3) 0.70015(13) 0.52640(10) 0.0681(5) Uani 1 1 d . .
H18A H 0.3604 0.6589 0.5636 0.082 Uiso 1 1 calc R U
C19 C 0.1339(2) 1.03395(11) 0.35237(10) 0.0561(4) Uani 1 1 d . .
H19A H 0.0561 1.0101 0.3225 0.067 Uiso 1 1 calc R U
C20 C 0.1216(2) 0.90881(11) 0.16629(8) 0.0514(4) Uani 1 1 d . .
H20A H 0.0521 0.8631 0.1693 0.062 Uiso 1 1 calc R U
C21 C 0.3637(3) 1.10694(12) 0.43980(10) 0.0691(6) Uani 1 1 d . .
H21A H 0.4423 1.1318 0.4686 0.083 Uiso 1 1 calc R U
C22 C 0.2411(3) 1.15830(12) 0.41772(11) 0.0741(6) Uani 1 1 d . .
H22A H 0.2356 1.2174 0.4323 0.089 Uiso 1 1 calc R U
C23 C 0.2428(2) 0.45035(14) 0.15213(13) 0.0741(6) Uani 1 1 d . .
H23A H 0.2404 0.4918 0.1149 0.089 Uiso 1 1 calc R U
C24 C 0.2638(2) 0.41651(12) 0.27800(13) 0.0681(5) Uani 1 1 d . .
C25 C 0.2152(3) 1.03283(14) 0.10186(11) 0.0762(6) Uani 1 1 d . .
H25A H 0.2087 1.0706 0.0621 0.091 Uiso 1 1 calc R U
C26 C 0.1271(3) 1.12151(13) 0.37400(11) 0.0717(6) Uani 1 1 d . .
H26A H 0.0444 1.1561 0.3588 0.086 Uiso 1 1 calc R U
C27 C 0.2308(3) 0.76081(14) 0.52736(10) 0.0715(6) Uani 1 1 d . .
H27A H 0.1692 0.7608 0.5655 0.086 Uiso 1 1 calc R U
C28 C 0.3272(3) 1.04405(13) 0.15506(12) 0.0718(6) Uani 1 1 d . .
H28A H 0.3969 1.0895 0.1515 0.086 Uiso 1 1 calc R U
C29 C 0.1119(3) 0.96539(14) 0.10717(10) 0.0684(5) Uani 1 1 d . .
H29A H 0.0355 0.9578 0.0710 0.082 Uiso 1 1 calc R U
C30 C 0.2898(3) 0.44160(16) 0.35424(14) 0.0815(6) Uani 1 1 d . .
H30A H 0.3204 0.4997 0.3647 0.098 Uiso 1 1 calc R U
C31 C 0.2415(3) 0.29843(16) 0.1907(2) 0.1010(10) Uani 1 1 d . .
H31A H 0.2358 0.2379 0.1801 0.121 Uiso 1 1 calc R U
C32 C 0.2564(3) 0.32581(14) 0.26057(18) 0.0897(8) Uani 1 1 d . .
H32A H 0.2618 0.2836 0.2973 0.108 Uiso 1 1 calc R U
C33 C 0.2347(3) 0.35980(18) 0.13566(17) 0.0948(8) Uani 1 1 d . .
H33A H 0.2249 0.3410 0.0879 0.114 Uiso 1 1 calc R U
O1 O 0.2743(3) 0.39207(13) 0.40437(12) 0.1247(8) Uani 1 1 d . .

loop_
_atom_site_aniso_label
_atom_site_aniso_U_11
_atom_site_aniso_U_22
_atom_site_aniso_U_33
_atom_site_aniso_U_23
_atom_site_aniso_U_13
_atom_site_aniso_U_12
C1 0.0478(8) 0.0381(7) 0.0382(7) 0.0010(6) -0.0026(6) -0.0008(6)
C2 0.0420(8) 0.0378(7) 0.0414(7) 0.0007(6) -0.0002(6) -0.0008(6)
C3 0.0437(8) 0.0372(7) 0.0406(7) 0.0020(6) 0.0010(6) -0.0024(6)
C4 0.0511(9) 0.0399(7) 0.0396(7) 0.0008(6) 0.0059(6) 0.0042(6)
C5 0.0509(9) 0.0378(7) 0.0383(7) -0.0009(5) -0.0002(6) -0.0038(6)
C6 0.0468(8) 0.0403(7) 0.0527(9) -0.0013(6) -0.0051(7) 0.0016(6)
C7 0.0458(8) 0.0450(8) 0.0482(8) -0.0056(6) 0.0050(6) -0.0039(6)
C8 0.0498(8) 0.0377(7) 0.0394(7) 0.0000(6) 0.0022(6) -0.0026(6)
C9 0.0565(9) 0.0443(8) 0.0459(8) 0.0035(6) 0.0083(7) -0.0017(7)
C10 0.0471(9) 0.0433(8) 0.0552(9) -0.0012(7) 0.0027(7) -0.0074(6)
C11 0.0419(9) 0.0476(9) 0.0792(12) -0.0051(8) 0.0024(8) 0.0012(7)
C12 0.0534(9) 0.0486(8) 0.0431(8) -0.0001(6) 0.0002(6) 0.0015(7)
C13 0.0574(10) 0.0481(8) 0.0515(9) -0.0020(7) 0.0090(7) 0.0059(7)
C14 0.0643(11) 0.0466(8) 0.0528(9) -0.0013(7) -0.0105(8) -0.0038(8)
C15 0.0626(11) 0.0522(9) 0.0561(10) 0.0071(7) 0.0057(8) -0.0066(8)
C16 0.0715(12) 0.0476(9) 0.0537(9) 0.0028(7) -0.0056(8) 0.0091(8)
C17 0.0683(11) 0.0574(10) 0.0504(9) 0.0048(7) 0.0119(8) 0.0084(8)
C18 0.0977(15) 0.0546(10) 0.0516(10) 0.0141(8) 0.0039(10) 0.0036(10)
C19 0.0543(10) 0.0517(9) 0.0609(10) -0.0064(8) -0.0050(8) 0.0045(8)
C20 0.0571(10) 0.0516(9) 0.0448(8) -0.0017(7) -0.0004(7) 0.0049(7)
C21 0.0977(15) 0.0506(10) 0.0563(10) -0.0062(8) -0.0135(10) -0.0173(10)
C22 0.1201(19) 0.0396(9) 0.0613(11) -0.0046(8) -0.0016(11) 0.0022(10)
C23 0.0673(13) 0.0639(11) 0.0922(15) -0.0230(11) 0.0134(11) 0.0022(10)
C24 0.0530(11) 0.0449(9) 0.1073(17) 0.0052(10) 0.0113(10) 0.0021(8)
C25 0.1034(17) 0.0656(12) 0.0607(12) 0.0237(10) 0.0144(11) 0.0155(12)
C26 0.0891(15) 0.0520(10) 0.0726(12) -0.0045(9) -0.0048(11) 0.0215(10)
C27 0.0913(15) 0.0748(13) 0.0509(10) 0.0132(9) 0.0215(10) 0.0034(11)
C28 0.0886(15) 0.0576(11) 0.0713(12) 0.0173(9) 0.0197(11) -0.0064(10)
C29 0.0812(14) 0.0769(13) 0.0457(9) 0.0069(9) -0.0043(9) 0.0182(11)
C30 0.0815(15) 0.0621(12) 0.0990(17) 0.0219(12) -0.0052(12) 0.0086(11)
C31 0.0825(17) 0.0531(12) 0.173(3) -0.0320(17) 0.0482(18) -0.0066(11)
C32 0.0748(15) 0.0455(10) 0.153(2) 0.0061(13) 0.0353(15) 0.0061(10)
C33 0.0809(16) 0.0779(15) 0.128(2) -0.0488(16) 0.0276(15) -0.0020(12)
O1 0.165(2) 0.0898(13) 0.1188(16) 0.0464(12) 0.0039(14) 0.0108(13)

loop_
_atom_type_symbol
_atom_type_description
_atom_type_scat_dispersion_real
_atom_type_scat_dispersion_imag
_atom_type_scat_source
C C 0.0033 0.0016 'International Tables Vol C Tables 4.2.6.8 and 6.1.1.4'
H H 0.0000 0.0000 'International Tables Vol C Tables 4.2.6.8 and 6.1.1.4'
O O 0.0106 0.0060 'International Tables Vol C Tables 4.2.6.8 and 6.1.1.4'

loop_
_geom_angle_atom_site_label_1
_geom_angle_atom_site_label_2
_geom_angle_atom_site_label_3
_geom_angle
C9 C1 C7 118.33(14)
C9 C1 C3 120.20(13)
C7 C1 C3 121.45(13)
C3 C2 C8 123.10(13)
C3 C2 C5 121.94(13)
C8 C2 C5 114.96(12)
C2 C3 C4 123.52(13)
C2 C3 C1 120.90(13)
C4 C3 C1 115.56(12)
C15 C4 C20 118.21(15)
C15 C4 C3 121.40(15)
C20 C4 C3 120.36(14)
C17 C5 C12 117.97(14)
C17 C5 C2 120.35(14)
C12 C5 C2 121.69(13)
C13 C6 C10 118.41(14)
C13 C6 C11 120.97(15)
C10 C6 C11 120.59(15)
C10 C7 C1 120.87(15)
C19 C8 C14 118.16(15)
C19 C8 C2 121.74(14)
C14 C8 C2 120.09(14)
C13 C9 C1 120.93(15)
C7 C10 C6 120.65(15)
C23 C11 C24 119.04(18)
C23 C11 C6 119.19(18)
C24 C11 C6 121.73(17)
C16 C12 C5 121.02(16)
C9 C13 C6 120.73(15)
C21 C14 C8 120.87(18)
C28 C15 C4 121.09(18)
C18 C16 C12 120.13(17)
C5 C17 C27 120.39(17)
C16 C18 C27 119.83(17)
C26 C19 C8 120.73(17)
C29 C20 C4 120.42(17)
C22 C21 C14 120.10(18)
C26 C22 C21 119.49(17)
C11 C23 C33 121.2(2)
C32 C24 C11 119.0(2)
C32 C24 C30 118.3(2)
C11 C24 C30 122.61(18)
C28 C25 C29 119.88(18)
C22 C26 C19 120.65(19)
C18 C27 C17 120.61(18)
C25 C28 C15 120.20(19)
C25 C29 C20 120.20(19)
O1 C30 C24 124.7(2)
C32 C31 C33 120.4(2)
C31 C32 C24 121.0(3)
C31 C33 C23 119.3(3)

loop_
_geom_bond_atom_site_label_1
_geom_bond_atom_site_label_2
_geom_bond_distance
C1 C9 1.386(2)
C1 C7 1.390(2)
C1 C3 1.494(2)
C2 C3 1.350(2)
C2 C8 1.4908(19)
C2 C5 1.492(2)
C3 C4 1.491(2)
C4 C15 1.385(2)
C4 C20 1.391(2)
C5 C17 1.388(2)
C5 C12 1.389(2)
C6 C13 1.387(2)
C6 C10 1.393(2)
C6 C11 1.496(2)
C7 C10 1.382(2)
C8 C19 1.386(2)
C8 C14 1.390(2)
C9 C13 1.384(2)
C11 C23 1.372(3)
C11 C24 1.401(3)
C12 C16 1.387(2)
C14 C21 1.380(2)
C15 C28 1.383(3)
C16 C18 1.364(3)
C17 C27 1.388(3)
C18 C27 1.370(3)
C19 C26 1.376(3)
C20 C29 1.387(2)
C21 C22 1.378(3)
C22 C26 1.372(3)
C23 C33 1.393(3)
C24 C32 1.399(3)
C24 C30 1.469(3)
C25 C28 1.365(3)
C25 C29 1.379(3)
C30 O1 1.208(3)
C31 C32 1.360(4)
C31 C33 1.375(4)
